data_1556350
loop_
_publ_author_name
'Camp, Cl\'ement'
'Guidal, Valentin'
'Biswas, Biplab'
'P\'ecaut, Jacques'
'Dubois, Lionel'
'Mazzanti, Marinella'

_publ_section_title
;
 Multielectron redox chemistry of lanthanide Schiff-base complexes
;
_journal_issue 8
_journal_name_full 'Chemical Science'
_journal_page_first 2433
_journal_paper_doi 10.1039/C2SC20476B
_journal_volume 3
_journal_year 2012
_chemical_formula_sum 'C79 H75 K N7 Nd O10'
_chemical_formula_weight 1465.80
_space_group_IT_number 14
_space_group_name_Hall '-P 2ybc'
_space_group_name_H-M_alt 'P 1 21/c 1'
_symmetry_cell_setting monoclinic
_symmetry_space_group_name_H-M 'P 1 21/c 1'
_atom_sites_solution_hydrogens geom
_atom_sites_solution_primary direct
_atom_sites_solution_secondary difmap
_audit_creation_method SHELXL-97
_cell_angle_alpha 90.00
_cell_angle_beta 92.145(2)
_cell_angle_gamma 90.00
_cell_formula_units_Z 4
_cell_length_a 14.7976(3)
_cell_length_b 23.2598(5)
_cell_length_c 20.8144(4)
_cell_measurement_reflns_used 9003
_cell_measurement_temperature 150(2)
_cell_measurement_theta_max 32.3405
_cell_measurement_theta_min 3.3723
_cell_volume 7159.1(3)
_computing_cell_refinement
;
CrysAlisPro, Agilent Technologies,
Version 1.171.35.15 (release 03-08-2011 CrysAlis171 .NET)
(compiled Aug 3 2011,13:03:54)
;
_computing_data_collection
;
CrysAlisPro, Agilent Technologies,
Version 1.171.35.15 (release 03-08-2011 CrysAlis171 .NET)
(compiled Aug 3 2011,13:03:54)
;
_computing_data_reduction
;
CrysAlisPro, Agilent Technologies,
Version 1.171.35.15 (release 03-08-2011 CrysAlis171 .NET)
(compiled Aug 3 2011,13:03:54)
;
_computing_structure_refinement 'SHELXL-97 (Sheldrick, 1997)'
_computing_structure_solution 'SHELXS-97 (Sheldrick, 1990)'
_diffrn_ambient_temperature 150(2)
_diffrn_detector_area_resol_mean 15.9653
_diffrn_measured_fraction_theta_full 0.998
_diffrn_measured_fraction_theta_max 0.998
_diffrn_measurement_details
;
#__ type_ start__ end____ width___ exp.time_
1 omega 4.00 94.00 1.0000 100.0000
omega____ theta____ kappa____ phi______ frames
- 25.2489 57.0000 90.0000 90

#__ type_ start__ end____ width___ exp.time_
2 omega 4.00 81.00 1.0000 100.0000
omega____ theta____ kappa____ phi______ frames
- 25.2489 57.0000 -180.0000 77

#__ type_ start__ end____ width___ exp.time_
3 omega -56.00 42.00 1.0000 100.0000
omega____ theta____ kappa____ phi______ frames
- -27.1239 77.0000 90.0000 98

#__ type_ start__ end____ width___ exp.time_
4 omega -57.00 35.00 1.0000 100.0000
omega____ theta____ kappa____ phi______ frames
- -27.1239 77.0000 -150.0000 92

#__ type_ start__ end____ width___ exp.time_
5 omega -5.00 95.00 1.0000 100.0000
omega____ theta____ kappa____ phi______ frames
- 25.2489 77.0000 -60.0000 100

#__ type_ start__ end____ width___ exp.time_
6 omega -103.00 -65.00 1.0000 100.0000
omega____ theta____ kappa____ phi______ frames
- -27.1239 -179.0000 -120.0000 38

;
_diffrn_measurement_device_type 'Xcalibur, Sapphire3'
_diffrn_measurement_method '\w scans'
_diffrn_radiation_monochromator graphite
_diffrn_radiation_source 'fine-focus sealed tube'
_diffrn_radiation_type MoK\a
_diffrn_radiation_wavelength 0.71073
_diffrn_reflns_av_R_equivalents 0.0789
_diffrn_reflns_av_sigmaI/netI 0.0762
_diffrn_reflns_limit_h_max 19
_diffrn_reflns_limit_h_min -19
_diffrn_reflns_limit_k_max 31
_diffrn_reflns_limit_k_min -31
_diffrn_reflns_limit_l_max 27
_diffrn_reflns_limit_l_min -27
_diffrn_reflns_number 73989
_diffrn_reflns_theta_full 28.20
_diffrn_reflns_theta_max 28.28
_diffrn_reflns_theta_min 3.38
_exptl_absorpt_coefficient_mu 0.847
_exptl_absorpt_correction_T_max 0.9629
_exptl_absorpt_correction_T_min 0.6047
_exptl_absorpt_correction_type multi-scan
_exptl_absorpt_process_details
;
CrysAlisPro, Agilent Technologies,
Version 1.171.35.15 (release 03-08-2011 CrysAlis171 .NET)
(compiled Aug 3 2011,13:03:54)
Empirical absorption correction using spherical harmonics,
implemented in SCALE3 ABSPACK scaling algorithm.
;
_exptl_crystal_colour orange
_exptl_crystal_density_diffrn 1.360
_exptl_crystal_density_method 'not measured'
_exptl_crystal_description block
_exptl_crystal_F_000 3028
_exptl_crystal_size_max 0.66
_exptl_crystal_size_mid 0.11
_exptl_crystal_size_min 0.05
_refine_diff_density_max 1.139
_refine_diff_density_min -0.647
_refine_diff_density_rms 0.096
_refine_ls_extinction_method none
_refine_ls_goodness_of_fit_ref 1.021
_refine_ls_hydrogen_treatment mixed
_refine_ls_matrix_type full
_refine_ls_number_parameters 1079
_refine_ls_number_reflns 17732
_refine_ls_number_restraints 36
_refine_ls_restrained_S_all 1.025
_refine_ls_R_factor_all 0.0853
_refine_ls_R_factor_gt 0.0469
_refine_ls_shift/su_max 0.010
_refine_ls_shift/su_mean 0.000
_refine_ls_structure_factor_coef Fsqd
_refine_ls_weighting_details 'calc w=1/[\s^2^(Fo^2^)+(0.0425P)^2^+1.7655P] where P=(Fo^2^+2Fc^2^)/3'
_refine_ls_weighting_scheme calc
_refine_ls_wR_factor_gt 0.0937
_refine_ls_wR_factor_ref 0.1061
_reflns_number_gt 12084
_reflns_number_total 17732
_reflns_threshold_expression >2sigma(I)
_cod_data_source_file c2sc20476b.txt
_cod_data_source_block cc311
_cod_original_sg_symbol_H-M 'P 21/c'
_cod_database_code 1556350

loop_
_symmetry_equiv_pos_as_xyz
'x, y, z'
'-x, y+1/2, -z+1/2'
'-x, -y, -z'
'x, -y-1/2, z-1/2'

loop_
_atom_site_label
_atom_site_type_symbol
_atom_site_fract_x
_atom_site_fract_y
_atom_site_fract_z
_atom_site_U_iso_or_equiv
_atom_site_adp_type
_atom_site_occupancy
_atom_site_symmetry_multiplicity
_atom_site_calc_flag
_atom_site_refinement_flags
Nd1 Nd 0.481816(12) 0.713050(8) 0.627250(8) 0.01639(5) Uani 1 1 d .
O1 O 0.56722(15) 0.64688(10) 0.57173(11) 0.0205(5) Uani 1 1 d .
O2 O 0.58541(16) 0.69312(10) 0.71204(11) 0.0247(5) Uani 1 1 d .
N1 N 0.55773(18) 0.76199(12) 0.52961(13) 0.0193(6) Uani 1 1 d .
N2 N 0.59494(19) 0.80057(12) 0.64794(13) 0.0209(6) Uani 1 1 d .
C1 C 0.5770(2) 0.63488(15) 0.51145(16) 0.0193(7) Uani 1 1 d .
C2 C 0.5896(2) 0.57630(15) 0.49287(17) 0.0238(8) Uani 1 1 d .
C3 C 0.5970(2) 0.56322(18) 0.42833(19) 0.0295(9) Uani 1 1 d .
H3 H 0.603(2) 0.5269(14) 0.4186(15) 0.014(9) Uiso 1 1 d .
C4 C 0.5980(3) 0.60505(18) 0.3806(2) 0.0332(9) Uani 1 1 d .
H4 H 0.600(3) 0.5947(17) 0.3343(19) 0.041(12) Uiso 1 1 d .
C5 C 0.5910(3) 0.66142(17) 0.39798(18) 0.0286(9) Uani 1 1 d .
H5 H 0.592(3) 0.6890(16) 0.3650(18) 0.030(11) Uiso 1 1 d .
C6 C 0.5796(2) 0.67795(15) 0.46244(16) 0.0215(7) Uani 1 1 d .
C7 C 0.5774(2) 0.73868(16) 0.47586(17) 0.0221(8) Uani 1 1 d .
H7 H 0.597(2) 0.7634(14) 0.4421(15) 0.015(9) Uiso 1 1 d .
C8 C 0.5644(2) 0.82243(15) 0.53627(16) 0.0211(7) Uani 1 1 d .
C9 C 0.5497(3) 0.86165(16) 0.48629(18) 0.0283(8) Uani 1 1 d .
H9 H 0.537(2) 0.8463(16) 0.4443(18) 0.030(10) Uiso 1 1 d .
C10 C 0.5575(3) 0.92027(17) 0.4980(2) 0.0359(10) Uani 1 1 d .
H10 H 0.545(3) 0.9441(17) 0.4645(18) 0.034(11) Uiso 1 1 d .
C11 C 0.5782(3) 0.93998(17) 0.5586(2) 0.0365(10) Uani 1 1 d .
H11 H 0.577(2) 0.9786(16) 0.5668(16) 0.026(10) Uiso 1 1 d .
C12 C 0.5916(3) 0.90152(17) 0.6094(2) 0.0308(9) Uani 1 1 d .
H12 H 0.603(3) 0.9153(17) 0.6497(19) 0.039(12) Uiso 1 1 d .
C13 C 0.5853(2) 0.84270(15) 0.59869(17) 0.0226(7) Uani 1 1 d .
C14 C 0.6566(3) 0.80827(17) 0.69268(18) 0.0261(8) Uani 1 1 d .
H14 H 0.694(2) 0.8392(15) 0.6886(16) 0.021(10) Uiso 1 1 d .
C15 C 0.6802(2) 0.77065(17) 0.74599(17) 0.0273(8) Uani 1 1 d .
C16 C 0.7482(3) 0.7900(2) 0.7909(2) 0.0363(10) Uani 1 1 d .
H16 H 0.771(3) 0.8258(19) 0.783(2) 0.051(14) Uiso 1 1 d .
C17 C 0.7762(3) 0.7562(2) 0.8421(2) 0.0440(12) Uani 1 1 d .
H17 H 0.816(3) 0.7664(19) 0.873(2) 0.049(13) Uiso 1 1 d .
C18 C 0.7376(3) 0.7027(2) 0.85000(18) 0.0385(11) Uani 1 1 d .
H18 H 0.759(3) 0.6796(17) 0.8865(18) 0.035(11) Uiso 1 1 d .
C19 C 0.6727(2) 0.68101(18) 0.80761(17) 0.0300(9) Uani 1 1 d .
C20 C 0.6423(2) 0.71482(17) 0.75334(15) 0.0240(7) Uani 1 1 d .
C21 C 0.5927(3) 0.53133(16) 0.54415(19) 0.0340(9) Uani 1 1 d .
H21A H 0.6500 0.5343 0.5691 0.051 Uiso 1 1 calc R
H21B H 0.5880 0.4932 0.5243 0.051 Uiso 1 1 calc R
H21C H 0.5422 0.5370 0.5726 0.051 Uiso 1 1 calc R
C22 C 0.6315(3) 0.62339(18) 0.81601(18) 0.0391(11) Uani 1 1 d .
H22A H 0.6463 0.5987 0.7797 0.059 Uiso 1 1 calc R
H22B H 0.5657 0.6273 0.8178 0.059 Uiso 1 1 calc R
H22C H 0.6554 0.6061 0.8561 0.059 Uiso 1 1 calc R
O31 O 0.37719(16) 0.69424(10) 0.54324(11) 0.0228(5) Uani 1 1 d .
O32 O 0.39895(16) 0.64660(10) 0.68359(10) 0.0205(5) Uani 1 1 d .
N31 N 0.37008(18) 0.80222(12) 0.60599(13) 0.0203(6) Uani 1 1 d .
N32 N 0.40685(19) 0.76348(12) 0.72440(13) 0.0201(6) Uani 1 1 d .
C31 C 0.3228(2) 0.71724(16) 0.50057(15) 0.0210(7) Uani 1 1 d .
C32 C 0.2937(2) 0.68376(17) 0.44539(17) 0.0265(8) Uani 1 1 d .
C33 C 0.2306(3) 0.7062(2) 0.40247(18) 0.0341(10) Uani 1 1 d .
H33 H 0.211(3) 0.6814(18) 0.363(2) 0.046(12) Uiso 1 1 d .
C34 C 0.1922(3) 0.7608(2) 0.40995(19) 0.0373(10) Uani 1 1 d .
H34 H 0.151(3) 0.7734(19) 0.378(2) 0.054(14) Uiso 1 1 d .
C35 C 0.2209(3) 0.7939(2) 0.46107(19) 0.0330(9) Uani 1 1 d .
H35 H 0.196(3) 0.8298(17) 0.4694(18) 0.033(11) Uiso 1 1 d .
C36 C 0.2873(2) 0.77401(15) 0.50667(16) 0.0230(8) Uani 1 1 d .
C37 C 0.3095(2) 0.81121(16) 0.56033(17) 0.0239(8) Uani 1 1 d .
H37 H 0.274(2) 0.8460(16) 0.5614(16) 0.026(10) Uiso 1 1 d .
C38 C 0.3796(2) 0.84419(15) 0.65526(16) 0.0223(7) Uani 1 1 d .
C39 C 0.3720(3) 0.90378(16) 0.6445(2) 0.0312(9) Uani 1 1 d .
H39 H 0.361(2) 0.9182(16) 0.6009(18) 0.029(10) Uiso 1 1 d .
C40 C 0.3846(3) 0.94208(18) 0.6952(2) 0.0376(10) Uani 1 1 d .
H40 H 0.373(3) 0.9778(16) 0.6885(17) 0.028(11) Uiso 1 1 d .
C41 C 0.4055(3) 0.92158(17) 0.7566(2) 0.0353(10) Uani 1 1 d .
H41 H 0.416(3) 0.9482(17) 0.7919(19) 0.040(12) Uiso 1 1 d .
C42 C 0.4126(3) 0.86345(17) 0.7678(2) 0.0292(9) Uani 1 1 d .
H42 H 0.429(3) 0.8535(16) 0.8079(18) 0.030(11) Uiso 1 1 d .
C43 C 0.3995(2) 0.82410(14) 0.71764(16) 0.0207(7) Uani 1 1 d .
C44 C 0.3859(2) 0.73998(16) 0.77810(17) 0.0226(8) Uani 1 1 d .
H44 H 0.363(2) 0.7626(16) 0.8134(17) 0.030(10) Uiso 1 1 d .
C45 C 0.3859(2) 0.67911(15) 0.79205(16) 0.0212(7) Uani 1 1 d .
C46 C 0.3739(3) 0.66352(17) 0.85662(17) 0.0274(8) Uani 1 1 d .
H46 H 0.367(2) 0.6927(15) 0.8896(17) 0.027(10) Uiso 1 1 d .
C47 C 0.3702(3) 0.60726(18) 0.87548(19) 0.0341(10) Uani 1 1 d .
H47 H 0.363(3) 0.5977(17) 0.9157(19) 0.039(12) Uiso 1 1 d .
C48 C 0.3775(3) 0.56453(17) 0.82931(19) 0.0346(9) Uani 1 1 d .
H48 H 0.382(3) 0.5251(17) 0.8451(18) 0.036(11) Uiso 1 1 d .
C49 C 0.3890(3) 0.57690(15) 0.76524(17) 0.0270(8) Uani 1 1 d .
C50 C 0.3922(2) 0.63572(15) 0.74429(16) 0.0206(7) Uani 1 1 d .
C51 C 0.3335(3) 0.62497(16) 0.43893(18) 0.0325(9) Uani 1 1 d .
H51A H 0.3995 0.6280 0.4376 0.049 Uiso 1 1 calc R
H51B H 0.3097 0.6071 0.3992 0.049 Uiso 1 1 calc R
H51C H 0.3175 0.6014 0.4758 0.049 Uiso 1 1 calc R
C52 C 0.4027(3) 0.53021(16) 0.71602(19) 0.0425(11) Uani 1 1 d .
H52A H 0.4030 0.4926 0.7373 0.064 Uiso 1 1 calc R
H52B H 0.4606 0.5362 0.6956 0.064 Uiso 1 1 calc R
H52C H 0.3535 0.5316 0.6833 0.064 Uiso 1 1 calc R
K1 K 0.97897(5) 0.60139(4) 0.59771(4) 0.03010(19) Uani 1 1 d .
O61 O 1.10812(16) 0.51398(11) 0.59453(13) 0.0329(6) Uani 1 1 d .
O62 O 0.94136(17) 0.48630(11) 0.61154(13) 0.0337(6) Uani 1 1 d .
O63 O 0.80694(16) 0.57029(11) 0.62571(12) 0.0290(6) Uani 1 1 d .
O64 O 0.85438(15) 0.68883(11) 0.61588(12) 0.0267(6) Uani 1 1 d .
O65 O 1.02152(15) 0.71686(11) 0.60071(12) 0.0278(5) Uani 1 1 d .
O66 O 1.15674(17) 0.63027(11) 0.59053(13) 0.0326(6) Uani 1 1 d .
C61 C 1.0849(2) 0.45840(16) 0.57750(18) 0.0287(8) Uani 1 1 d .
C62 C 1.1435(3) 0.41812(19) 0.55393(19) 0.0344(9) Uani 1 1 d .
H62 H 1.200(3) 0.4267(17) 0.5476(18) 0.035(12) Uiso 1 1 d .
C63 C 1.1135(3) 0.36229(19) 0.54083(19) 0.0365(10) Uani 1 1 d .
H63 H 1.156(2) 0.3353(16) 0.5266(17) 0.027(10) Uiso 1 1 d .
C64 C 1.0250(3) 0.34817(18) 0.54937(19) 0.0356(10) Uani 1 1 d .
H64 H 1.003(3) 0.3090(18) 0.5440(19) 0.044(12) Uiso 1 1 d .
C65 C 0.9643(3) 0.38908(18) 0.57123(19) 0.0341(9) Uani 1 1 d .
H65 H 0.903(3) 0.3804(16) 0.5760(18) 0.035(11) Uiso 1 1 d .
C66 C 0.9945(3) 0.44360(16) 0.58631(17) 0.0281(8) Uani 1 1 d .
C67 C 0.8498(3) 0.47165(18) 0.6249(2) 0.0331(9) Uani 1 1 d .
H67A H 0.815(3) 0.4646(15) 0.5847(18) 0.029(10) Uiso 1 1 d .
H67B H 0.849(3) 0.4305(18) 0.6481(19) 0.044(12) Uiso 1 1 d .
C68 C 0.8112(3) 0.51975(18) 0.6634(2) 0.0338(9) Uani 1 1 d .
H68A H 0.755(2) 0.5113(15) 0.6746(16) 0.020(9) Uiso 1 1 d .
H68B H 0.844(3) 0.5270(17) 0.7021(19) 0.035(12) Uiso 1 1 d .
C69 C 0.7595(3) 0.61571(18) 0.6570(2) 0.0312(9) Uani 1 1 d .
H69A H 0.697(2) 0.6038(14) 0.6626(15) 0.016(9) Uiso 1 1 d .
H69B H 0.782(3) 0.6168(19) 0.697(2) 0.050(14) Uiso 1 1 d .
C70 C 0.7621(2) 0.66938(17) 0.6171(2) 0.0279(8) Uani 1 1 d .
H70A H 0.725(3) 0.7006(15) 0.6316(17) 0.028(10) Uiso 1 1 d .
H70B H 0.738(2) 0.6655(15) 0.5688(17) 0.025(10) Uiso 1 1 d .
C71 C 0.8677(2) 0.74005(16) 0.58451(17) 0.0257(8) Uani 1 1 d .
C72 C 0.7988(3) 0.77554(17) 0.56088(18) 0.0291(9) Uani 1 1 d .
H72 H 0.740(3) 0.7635(16) 0.5665(17) 0.030(10) Uiso 1 1 d .
C73 C 0.8198(3) 0.82621(19) 0.5296(2) 0.0364(10) Uani 1 1 d .
H73 H 0.774(3) 0.8469(18) 0.5133(18) 0.039(12) Uiso 1 1 d .
C74 C 0.9087(3) 0.84136(19) 0.5211(2) 0.0390(10) Uani 1 1 d .
H74 H 0.924(3) 0.876(2) 0.494(2) 0.065(15) Uiso 1 1 d .
C75 C 0.9779(3) 0.80547(18) 0.5442(2) 0.0330(9) Uani 1 1 d .
H75 H 1.037(3) 0.8173(17) 0.5387(19) 0.040(12) Uiso 1 1 d .
C76 C 0.9586(2) 0.75493(16) 0.57597(16) 0.0250(8) Uani 1 1 d .
C77 C 1.1143(3) 0.72889(19) 0.5884(2) 0.0309(9) Uani 1 1 d .
H77A H 1.129(3) 0.7629(18) 0.6035(18) 0.031(11) Uiso 1 1 d .
H77B H 1.121(3) 0.7264(16) 0.5488(19) 0.031(12) Uiso 1 1 d .
C78 C 1.1724(3) 0.68471(17) 0.6208(2) 0.0300(9) Uani 1 1 d .
H78A H 1.157(3) 0.6832(16) 0.6638(19) 0.031(11) Uiso 1 1 d .
H78B H 1.241(3) 0.6947(15) 0.6197(17) 0.032(11) Uiso 1 1 d .
C79 C 1.2172(3) 0.58801(18) 0.6156(2) 0.0357(10) Uani 1 1 d .
H79A H 1.282(3) 0.6029(18) 0.6074(19) 0.048(12) Uiso 1 1 d .
H79B H 1.208(2) 0.5884(16) 0.6601(19) 0.029(11) Uiso 1 1 d .
C80 C 1.1992(3) 0.5317(2) 0.5825(2) 0.0376(10) Uani 1 1 d .
H80A H 1.238(2) 0.5054(15) 0.5977(16) 0.017(9) Uiso 1 1 d .
H80B H 1.211(3) 0.533(2) 0.531(2) 0.069(16) Uiso 1 1 d .
N81 N 0.9977(4) 0.6091(2) 0.7340(2) 0.0713(14) Uani 1 1 d .
C81 C 0.9637(4) 0.6463(3) 0.7729(3) 0.0754(18) Uani 1 1 d .
H81 H 0.9220 0.6730 0.7541 0.090 Uiso 1 1 calc R
C82 C 0.9810(4) 0.6517(3) 0.8383(3) 0.0783(19) Uani 1 1 d .
H82 H 0.9502 0.6791 0.8633 0.094 Uiso 1 1 calc R
C83 C 1.0438(5) 0.6159(4) 0.8648(3) 0.099(3) Uani 1 1 d .
H83 H 1.0594 0.6175 0.9095 0.118 Uiso 1 1 calc R
C84 C 1.0845(6) 0.5772(5) 0.8260(4) 0.148(4) Uani 1 1 d .
H84 H 1.1304 0.5523 0.8428 0.177 Uiso 1 1 calc R
C85 C 1.0572(5) 0.5749(4) 0.7606(3) 0.117(3) Uani 1 1 d .
H85 H 1.0839 0.5466 0.7344 0.140 Uiso 1 1 calc R
N82 N 0.8733(4) 0.4329(3) 0.9789(3) 0.0901(17) Uani 1 1 d .
C86 C 0.8113(5) 0.4697(4) 0.9985(4) 0.097(2) Uani 1 1 d .
H86 H 0.7844 0.4628 1.0385 0.116 Uiso 1 1 calc R
C87 C 0.7842(5) 0.5174(3) 0.9634(5) 0.104(3) Uani 1 1 d .
H87 H 0.7388 0.5424 0.9784 0.125 Uiso 1 1 calc R
C88 C 0.8235(5) 0.5276(3) 0.9073(4) 0.095(2) Uani 1 1 d .
H88 H 0.8076 0.5606 0.8825 0.114 Uiso 1 1 calc R
C89 C 0.8838(5) 0.4914(3) 0.8878(4) 0.104(3) Uani 1 1 d .
H89 H 0.9117 0.4974 0.8479 0.125 Uiso 1 1 calc R
C90 C 0.9063(5) 0.4459(3) 0.9240(3) 0.105(3) Uani 1 1 d .
H90 H 0.9506 0.4206 0.9080 0.126 Uiso 1 1 calc R
N92 N 0.0652(7) 0.6017(4) 0.2384(4) 0.152(3) Uani 1 1 d U
C96 C 0.1546(5) 0.6859(4) 0.2310(3) 0.094(2) Uani 1 1 d U
H96 H 0.2077 0.7076 0.2236 0.113 Uiso 1 1 calc R
C97 C 0.0750(5) 0.7094(5) 0.2447(3) 0.129(3) Uani 1 1 d U
H97 H 0.0745 0.7502 0.2455 0.155 Uiso 1 1 calc R
C98 C 0.1509(6) 0.6315(4) 0.2290(4) 0.106(3) Uani 1 1 d U
H98 H 0.2040 0.6099 0.2213 0.127 Uiso 1 1 calc R
C99 C -0.0139(10) 0.6258(5) 0.2476(5) 0.165(4) Uani 1 1 d U
H99 H -0.0704 0.6065 0.2481 0.198 Uiso 1 1 calc R
C100 C 0.0006(6) 0.6861(5) 0.2568(5) 0.146(3) Uani 1 1 d U
H100 H -0.0469 0.7091 0.2724 0.176 Uiso 1 1 calc R

loop_
_atom_site_aniso_label
_atom_site_aniso_U_11
_atom_site_aniso_U_22
_atom_site_aniso_U_33
_atom_site_aniso_U_23
_atom_site_aniso_U_13
_atom_site_aniso_U_12
Nd1 0.01485(8) 0.01993(9) 0.01440(8) -0.00213(8) 0.00042(6) 0.00199(9)
O1 0.0172(12) 0.0233(13) 0.0211(12) -0.0040(10) 0.0019(10) 0.0033(10)
O2 0.0228(13) 0.0306(14) 0.0204(13) -0.0012(10) -0.0045(10) 0.0048(11)
N1 0.0197(15) 0.0200(14) 0.0183(15) -0.0023(12) 0.0017(12) -0.0013(12)
N2 0.0206(15) 0.0237(16) 0.0182(15) -0.0062(11) 0.0005(12) 0.0028(12)
C1 0.0090(15) 0.0240(18) 0.0249(18) -0.0083(15) 0.0004(13) -0.0023(13)
C2 0.0147(17) 0.028(2) 0.029(2) -0.0112(15) 0.0001(14) 0.0009(15)
C3 0.0191(18) 0.030(2) 0.040(2) -0.0192(18) 0.0002(16) 0.0011(16)
C4 0.029(2) 0.043(2) 0.028(2) -0.0194(19) 0.0062(17) -0.0057(18)
C5 0.028(2) 0.034(2) 0.025(2) -0.0078(17) 0.0076(16) -0.0054(17)
C6 0.0188(17) 0.0263(19) 0.0196(18) -0.0075(14) 0.0015(14) -0.0018(15)
C7 0.0238(19) 0.0244(18) 0.0183(18) -0.0021(15) 0.0040(15) -0.0055(15)
C8 0.0168(17) 0.0226(18) 0.0240(19) -0.0012(14) -0.0007(14) 0.0000(14)
C9 0.035(2) 0.0246(19) 0.025(2) -0.0006(16) -0.0028(17) -0.0024(17)
C10 0.048(3) 0.025(2) 0.034(2) 0.0047(18) -0.002(2) -0.0011(19)
C11 0.050(3) 0.018(2) 0.042(3) -0.0019(18) 0.000(2) 0.0012(19)
C12 0.034(2) 0.028(2) 0.030(2) -0.0075(17) -0.0019(17) -0.0040(17)
C13 0.0209(18) 0.0215(18) 0.0255(19) -0.0048(14) 0.0032(14) -0.0015(15)
C14 0.024(2) 0.028(2) 0.027(2) -0.0097(16) 0.0050(16) -0.0003(17)
C15 0.0208(18) 0.040(2) 0.0206(18) -0.0100(16) -0.0028(14) 0.0047(16)
C16 0.029(2) 0.043(3) 0.035(2) -0.014(2) -0.0088(17) 0.003(2)
C17 0.037(3) 0.063(3) 0.030(2) -0.017(2) -0.0174(19) 0.011(2)
C18 0.035(2) 0.061(3) 0.0188(19) -0.0033(19) -0.0080(16) 0.017(2)
C19 0.0240(19) 0.047(2) 0.0194(19) -0.0013(17) 0.0007(15) 0.0120(18)
C20 0.0204(17) 0.036(2) 0.0153(16) -0.0073(16) -0.0001(13) 0.0096(17)
C21 0.033(2) 0.026(2) 0.042(2) -0.0085(17) -0.0069(18) 0.0017(17)
C22 0.039(2) 0.058(3) 0.020(2) 0.0123(19) 0.0020(17) 0.014(2)
O31 0.0194(13) 0.0268(13) 0.0219(13) 0.0006(10) -0.0041(10) -0.0020(10)
O32 0.0263(13) 0.0188(12) 0.0165(12) -0.0015(9) 0.0026(10) -0.0008(10)
N31 0.0179(14) 0.0237(16) 0.0196(15) 0.0019(11) 0.0047(12) 0.0001(12)
N32 0.0203(15) 0.0205(14) 0.0195(15) -0.0040(12) 0.0007(12) 0.0027(12)
C31 0.0142(15) 0.0308(19) 0.0183(16) 0.0046(15) 0.0035(13) -0.0049(15)
C32 0.0214(18) 0.037(2) 0.0208(19) 0.0054(16) 0.0010(15) -0.0113(16)
C33 0.030(2) 0.052(3) 0.0196(19) 0.0078(19) -0.0053(15) -0.017(2)
C34 0.029(2) 0.056(3) 0.027(2) 0.017(2) -0.0106(17) -0.008(2)
C35 0.0249(19) 0.044(3) 0.030(2) 0.0134(19) -0.0003(16) 0.0016(19)
C36 0.0173(16) 0.032(2) 0.0196(17) 0.0080(14) 0.0026(13) -0.0013(15)
C37 0.0203(18) 0.0269(19) 0.025(2) 0.0085(15) 0.0073(15) 0.0030(16)
C38 0.0199(17) 0.0237(18) 0.0237(19) -0.0003(14) 0.0059(14) 0.0024(15)
C39 0.034(2) 0.022(2) 0.038(2) 0.0033(17) 0.0056(18) 0.0035(17)
C40 0.040(2) 0.019(2) 0.054(3) -0.0011(19) 0.006(2) 0.0050(19)
C41 0.036(2) 0.028(2) 0.042(3) -0.0148(19) 0.010(2) -0.0029(19)
C42 0.031(2) 0.026(2) 0.030(2) -0.0066(17) 0.0022(17) 0.0014(17)
C43 0.0202(17) 0.0185(17) 0.0236(18) -0.0029(14) 0.0038(14) 0.0059(14)
C44 0.0231(19) 0.0247(19) 0.0203(18) -0.0062(15) 0.0030(15) 0.0017(15)
C45 0.0217(18) 0.0225(18) 0.0197(18) -0.0028(14) 0.0061(14) 0.0009(15)
C46 0.033(2) 0.031(2) 0.0189(19) -0.0027(16) 0.0056(16) 0.0031(17)
C47 0.051(3) 0.036(2) 0.0159(19) 0.0067(17) 0.0062(18) 0.001(2)
C48 0.047(3) 0.025(2) 0.031(2) 0.0070(17) -0.0035(19) -0.0005(19)
C49 0.038(2) 0.0220(19) 0.0211(19) 0.0001(15) -0.0023(16) 0.0022(16)
C50 0.0183(17) 0.0225(18) 0.0212(18) -0.0020(14) 0.0007(14) 0.0026(14)
C51 0.034(2) 0.039(2) 0.024(2) -0.0022(17) -0.0007(16) -0.0108(18)
C52 0.074(3) 0.024(2) 0.030(2) -0.0015(17) -0.008(2) 0.012(2)
K1 0.0175(4) 0.0315(4) 0.0414(5) 0.0055(4) 0.0026(3) -0.0014(3)
O61 0.0157(13) 0.0327(15) 0.0502(17) -0.0055(13) 0.0027(12) -0.0032(11)
O62 0.0189(13) 0.0309(15) 0.0517(18) -0.0019(13) 0.0058(12) -0.0044(11)
O63 0.0213(13) 0.0321(14) 0.0340(15) 0.0026(12) 0.0085(11) -0.0011(11)
O64 0.0155(12) 0.0314(14) 0.0332(15) 0.0011(11) 0.0025(10) -0.0030(11)
O65 0.0161(12) 0.0309(14) 0.0366(14) 0.0039(12) 0.0021(10) -0.0029(11)
O66 0.0204(13) 0.0335(15) 0.0435(16) -0.0019(12) -0.0030(11) -0.0032(12)
C61 0.0251(19) 0.032(2) 0.029(2) -0.0016(16) -0.0021(16) -0.0006(16)
C62 0.029(2) 0.042(2) 0.032(2) -0.0007(18) 0.0011(18) 0.0018(19)
C63 0.045(3) 0.036(2) 0.028(2) -0.0047(18) -0.0001(19) 0.007(2)
C64 0.048(3) 0.027(2) 0.032(2) -0.0019(17) -0.0011(19) -0.006(2)
C65 0.035(2) 0.034(2) 0.033(2) 0.0013(17) -0.0002(18) -0.0052(19)
C66 0.029(2) 0.026(2) 0.029(2) -0.0014(16) 0.0010(16) 0.0021(16)
C67 0.022(2) 0.032(2) 0.046(3) 0.0059(19) 0.0031(18) -0.0074(17)
C68 0.025(2) 0.040(2) 0.037(2) 0.0051(19) 0.0061(19) -0.0043(19)
C69 0.0190(19) 0.043(2) 0.033(2) -0.0030(19) 0.0087(17) -0.0040(17)
C70 0.0139(17) 0.033(2) 0.037(2) -0.0052(17) 0.0065(16) 0.0007(16)
C71 0.0234(19) 0.030(2) 0.0240(19) -0.0034(16) 0.0022(15) -0.0013(16)
C72 0.0192(18) 0.038(2) 0.030(2) -0.0052(16) 0.0013(15) 0.0047(17)
C73 0.031(2) 0.043(3) 0.035(2) 0.0030(19) -0.0039(18) 0.010(2)
C74 0.041(3) 0.033(2) 0.044(3) 0.0096(19) 0.002(2) 0.000(2)
C75 0.024(2) 0.037(2) 0.038(2) 0.0020(18) 0.0017(17) -0.0049(17)
C76 0.0222(19) 0.028(2) 0.0244(19) -0.0013(15) -0.0002(14) -0.0006(15)
C77 0.0196(19) 0.035(2) 0.038(3) 0.0008(18) 0.0037(17) -0.0067(17)
C78 0.0199(19) 0.034(2) 0.036(2) 0.0002(18) -0.0007(17) -0.0062(17)
C79 0.020(2) 0.037(2) 0.050(3) 0.000(2) -0.0039(18) -0.0004(18)
C80 0.018(2) 0.041(3) 0.054(3) -0.005(2) 0.0023(19) 0.0006(18)
N81 0.071(3) 0.090(4) 0.052(3) 0.012(3) -0.009(2) -0.006(3)
C81 0.071(4) 0.076(4) 0.076(4) -0.006(3) -0.030(3) -0.011(3)
C82 0.063(4) 0.105(5) 0.067(4) -0.015(4) -0.011(3) -0.021(4)
C83 0.072(5) 0.169(8) 0.054(4) 0.007(5) -0.002(4) -0.021(5)
C84 0.093(6) 0.269(13) 0.080(6) 0.032(7) -0.005(5) 0.071(7)
C85 0.112(6) 0.183(9) 0.056(4) 0.005(5) 0.020(4) 0.052(6)
N82 0.099(4) 0.098(4) 0.074(4) 0.019(3) 0.014(3) 0.015(4)
C86 0.093(6) 0.104(6) 0.096(6) -0.030(5) 0.033(5) -0.028(5)
C87 0.058(4) 0.073(5) 0.184(9) -0.048(5) 0.029(5) 0.004(4)
C88 0.065(5) 0.062(4) 0.156(8) 0.009(5) -0.012(5) 0.010(4)
C89 0.125(7) 0.091(5) 0.098(5) 0.046(4) 0.029(5) 0.048(5)
C90 0.120(6) 0.109(6) 0.090(5) 0.043(4) 0.041(5) 0.055(5)
N92 0.165(8) 0.150(7) 0.144(6) 0.008(5) 0.048(6) -0.021(6)
C96 0.072(5) 0.147(7) 0.063(4) 0.026(5) -0.006(3) 0.005(5)
C97 0.054(4) 0.256(9) 0.079(5) 0.022(5) 0.019(4) 0.014(5)
C98 0.095(6) 0.130(7) 0.093(5) 0.006(5) 0.010(4) 0.033(6)
C99 0.205(10) 0.113(7) 0.179(8) 0.013(7) 0.044(8) 0.045(8)
C100 0.092(6) 0.203(9) 0.148(7) 0.013(7) 0.059(5) 0.012(7)

loop_
_atom_type_symbol
_atom_type_description
_atom_type_scat_dispersion_real
_atom_type_scat_dispersion_imag
_atom_type_scat_source
C C 0.0033 0.0016 'International Tables Vol C Tables 4.2.6.8 and 6.1.1.4'
H H 0.0000 0.0000 'International Tables Vol C Tables 4.2.6.8 and 6.1.1.4'
N N 0.0061 0.0033 'International Tables Vol C Tables 4.2.6.8 and 6.1.1.4'
O O 0.0106 0.0060 'International Tables Vol C Tables 4.2.6.8 and 6.1.1.4'
K K 0.2009 0.2494 'International Tables Vol C Tables 4.2.6.8 and 6.1.1.4'
Nd Nd -0.1943 3.0179 'International Tables Vol C Tables 4.2.6.8 and 6.1.1.4'

loop_
_exptl_crystal_face_index_h
_exptl_crystal_face_index_k
_exptl_crystal_face_index_l
_exptl_crystal_face_perp_dist
_exptl_oxdiff_crystal_face_indexfrac_h
_exptl_oxdiff_crystal_face_indexfrac_k
_exptl_oxdiff_crystal_face_indexfrac_l
_exptl_oxdiff_crystal_face_x
_exptl_oxdiff_crystal_face_y
_exptl_oxdiff_crystal_face_z
0 -1 0 0.0235 -0.0001 -1.0009 0.0000 0.0071 0.0047 0.0293
1 0 0 0.3380 1.0004 -0.0004 0.0005 -0.0039 0.0474 -0.0067
-1 0 0 0.3380 -1.0004 0.0004 -0.0005 0.0039 -0.0474 0.0067
0 -1 0 0.0338 -0.0001 -1.0009 0.0000 0.0071 0.0047 0.0293
0 1 0 0.0338 0.0001 1.0009 -0.0000 -0.0071 -0.0047 -0.0293

loop_
_geom_angle_atom_site_label_1
_geom_angle_atom_site_label_2
_geom_angle_atom_site_label_3
_geom_angle
_geom_angle_site_symmetry_1
_geom_angle_site_symmetry_3
O32 Nd1 O1 96.76(7) . .
O32 Nd1 O31 84.57(8) . .
O1 Nd1 O31 82.02(8) . .
O32 Nd1 O2 80.23(8) . .
O1 Nd1 O2 83.73(8) . .
O31 Nd1 O2 157.76(8) . .
O32 Nd1 N1 158.84(8) . .
O1 Nd1 N1 69.22(8) . .
O31 Nd1 N1 77.98(8) . .
O2 Nd1 N1 112.55(9) . .
O32 Nd1 N32 70.18(8) . .
O1 Nd1 N32 158.96(8) . .
O31 Nd1 N32 111.98(8) . .
O2 Nd1 N32 77.94(8) . .
N1 Nd1 N32 127.64(8) . .
O32 Nd1 N2 140.33(8) . .
O1 Nd1 N2 103.67(8) . .
O31 Nd1 N2 131.35(8) . .
O2 Nd1 N2 68.85(9) . .
N1 Nd1 N2 60.49(8) . .
N32 Nd1 N2 79.31(8) . .
O32 Nd1 N31 105.36(8) . .
O1 Nd1 N31 140.68(8) . .
O31 Nd1 N31 68.49(8) . .
O2 Nd1 N31 131.36(8) . .
N1 Nd1 N31 79.36(8) . .
N32 Nd1 N31 60.28(8) . .
N2 Nd1 N31 79.34(8) . .
C1 O1 Nd1 134.8(2) . .
C20 O2 Nd1 145.2(2) . .
C7 N1 C8 119.1(3) . .
C7 N1 Nd1 127.5(2) . .
C8 N1 Nd1 112.7(2) . .
C14 N2 C13 118.3(3) . .
C14 N2 Nd1 130.2(3) . .
C13 N2 Nd1 111.4(2) . .
O1 C1 C2 119.1(3) . .
O1 C1 C6 123.0(3) . .
C2 C1 C6 117.8(3) . .
C3 C2 C1 119.2(3) . .
C3 C2 C21 122.5(3) . .
C1 C2 C21 118.3(3) . .
C2 C3 C4 122.8(4) . .
C2 C3 H3 117(2) . .
C4 C3 H3 120(2) . .
C5 C4 C3 118.7(4) . .
C5 C4 H4 120(2) . .
C3 C4 H4 122(2) . .
C4 C5 C6 121.8(4) . .
C4 C5 H5 117(2) . .
C6 C5 H5 121(2) . .
C5 C6 C1 119.6(3) . .
C5 C6 C7 117.1(3) . .
C1 C6 C7 123.1(3) . .
N1 C7 C6 126.1(3) . .
N1 C7 H7 118(2) . .
C6 C7 H7 116(2) . .
C9 C8 C13 119.5(3) . .
C9 C8 N1 124.6(3) . .
C13 C8 N1 115.8(3) . .
C10 C9 C8 120.1(4) . .
C10 C9 H9 123(2) . .
C8 C9 H9 117(2) . .
C11 C10 C9 120.4(4) . .
C11 C10 H10 123(3) . .
C9 C10 H10 117(3) . .
C10 C11 C12 120.4(4) . .
C10 C11 H11 120(2) . .
C12 C11 H11 119(2) . .
C13 C12 C11 120.2(4) . .
C13 C12 H12 120(3) . .
C11 C12 H12 119(3) . .
C12 C13 C8 119.4(3) . .
C12 C13 N2 124.0(3) . .
C8 C13 N2 116.6(3) . .
N2 C14 C15 127.9(4) . .
N2 C14 H14 117(2) . .
C15 C14 H14 115(2) . .
C16 C15 C20 119.3(4) . .
C16 C15 C14 117.3(4) . .
C20 C15 C14 123.3(3) . .
C17 C16 C15 121.0(4) . .
C17 C16 H16 124(3) . .
C15 C16 H16 115(3) . .
C16 C17 C18 119.5(4) . .
C16 C17 H17 125(3) . .
C18 C17 H17 115(3) . .
C19 C18 C17 122.4(4) . .
C19 C18 H18 120(2) . .
C17 C18 H18 118(2) . .
C18 C19 C20 119.6(4) . .
C18 C19 C22 122.4(4) . .
C20 C19 C22 118.0(3) . .
O2 C20 C15 122.5(3) . .
O2 C20 C19 119.3(4) . .
C15 C20 C19 118.1(3) . .
C2 C21 H21A 109.5 . .
C2 C21 H21B 109.5 . .
H21A C21 H21B 109.5 . .
C2 C21 H21C 109.5 . .
H21A C21 H21C 109.5 . .
H21B C21 H21C 109.5 . .
C19 C22 H22A 109.5 . .
C19 C22 H22B 109.5 . .
H22A C22 H22B 109.5 . .
C19 C22 H22C 109.5 . .
H22A C22 H22C 109.5 . .
H22B C22 H22C 109.5 . .
C31 O31 Nd1 144.7(2) . .
C50 O32 Nd1 133.2(2) . .
C37 N31 C38 117.7(3) . .
C37 N31 Nd1 130.6(2) . .
C38 N31 Nd1 111.7(2) . .
C44 N32 C43 119.0(3) . .
C44 N32 Nd1 126.9(2) . .
C43 N32 Nd1 113.6(2) . .
O31 C31 C36 122.9(3) . .
O31 C31 C32 119.0(3) . .
C36 C31 C32 118.1(3) . .
C33 C32 C31 119.3(4) . .
C33 C32 C51 123.4(4) . .
C31 C32 C51 117.3(3) . .
C32 C33 C34 122.7(4) . .
C32 C33 H33 118(2) . .
C34 C33 H33 120(2) . .
C35 C34 C33 118.8(4) . .
C35 C34 H34 124(3) . .
C33 C34 H34 117(3) . .
C34 C35 C36 121.6(4) . .
C34 C35 H35 122(3) . .
C36 C35 H35 116(3) . .
C35 C36 C31 119.3(3) . .
C35 C36 C37 117.0(3) . .
C31 C36 C37 123.4(3) . .
N31 C37 C36 126.9(3) . .
N31 C37 H37 119(2) . .
C36 C37 H37 114(2) . .
C43 C38 C39 119.2(3) . .
C43 C38 N31 116.9(3) . .
C39 C38 N31 123.9(3) . .
C40 C39 C38 120.2(4) . .
C40 C39 H39 120(2) . .
C38 C39 H39 120(2) . .
C41 C40 C39 119.9(4) . .
C41 C40 H40 121(3) . .
C39 C40 H40 118(3) . .
C42 C41 C40 120.5(4) . .
C42 C41 H41 119(2) . .
C40 C41 H41 120(2) . .
C41 C42 C43 120.7(4) . .
C41 C42 H42 116(3) . .
C43 C42 H42 124(3) . .
C42 C43 C38 119.5(3) . .
C42 C43 N32 124.6(3) . .
C38 C43 N32 115.8(3) . .
N32 C44 C45 126.2(3) . .
N32 C44 H44 122(2) . .
C45 C44 H44 112(2) . .
C46 C45 C50 119.8(3) . .
C46 C45 C44 116.4(3) . .
C50 C45 C44 123.7(3) . .
C47 C46 C45 121.8(3) . .
C47 C46 H46 117(2) . .
C45 C46 H46 121(2) . .
C46 C47 C48 118.7(4) . .
C46 C47 H47 122(3) . .
C48 C47 H47 120(3) . .
C49 C48 C47 122.3(4) . .
C49 C48 H48 121(2) . .
C47 C48 H48 116(2) . .
C48 C49 C50 119.8(3) . .
C48 C49 C52 122.0(3) . .
C50 C49 C52 118.1(3) . .
O32 C50 C45 123.5(3) . .
O32 C50 C49 119.1(3) . .
C45 C50 C49 117.4(3) . .
C32 C51 H51A 109.5 . .
C32 C51 H51B 109.5 . .
H51A C51 H51B 109.5 . .
C32 C51 H51C 109.5 . .
H51A C51 H51C 109.5 . .
H51B C51 H51C 109.5 . .
C49 C52 H52A 109.5 . .
C49 C52 H52B 109.5 . .
H52A C52 H52B 109.5 . .
C49 C52 H52C 109.5 . .
H52A C52 H52C 109.5 . .
H52B C52 H52C 109.5 . .
O66 K1 O63 170.72(9) . .
O66 K1 O62 116.43(8) . .
O63 K1 O62 61.71(8) . .
O66 K1 O65 62.69(7) . .
O63 K1 O65 117.83(8) . .
O62 K1 O65 172.61(9) . .
O66 K1 O64 118.27(8) . .
O63 K1 O64 62.39(7) . .
O62 K1 O64 124.04(8) . .
O65 K1 O64 55.72(7) . .
O66 K1 O61 61.00(8) . .
O63 K1 O61 117.16(8) . .
O62 K1 O61 55.63(7) . .
O65 K1 O61 123.61(7) . .
O64 K1 O61 173.49(8) . .
O66 K1 N81 88.90(12) . .
O63 K1 N81 82.00(12) . .
O62 K1 N81 88.26(13) . .
O65 K1 N81 84.40(12) . .
O64 K1 N81 81.87(13) . .
O61 K1 N81 91.62(13) . .
O66 K1 C63 105.19(10) . 3_766
O63 K1 C63 83.89(10) . 3_766
O62 K1 C63 105.37(10) . 3_766
O65 K1 C63 81.69(9) . 3_766
O64 K1 C63 70.85(9) . 3_766
O61 K1 C63 115.66(10) . 3_766
N81 K1 C63 152.67(14) . 3_766
O66 K1 C64 81.02(10) . 3_766
O63 K1 C64 108.07(10) . 3_766
O62 K1 C64 116.71(10) . 3_766
O65 K1 C64 70.65(9) . 3_766
O64 K1 C64 82.90(9) . 3_766
O61 K1 C64 103.11(10) . 3_766
N81 K1 C64 155.01(14) . 3_766
C63 K1 C64 24.18(10) 3_766 3_766
O66 K1 C68 150.28(10) . .
O63 K1 C68 22.87(9) . .
O62 K1 C68 43.23(9) . .
O65 K1 C68 133.96(9) . .
O64 K1 C68 81.83(9) . .
O61 K1 C68 96.43(9) . .
N81 K1 C68 71.60(13) . .
C63 K1 C68 102.05(11) 3_766 .
C64 K1 C68 125.41(11) 3_766 .
O66 K1 C78 22.80(8) . .
O63 K1 C78 152.62(9) . .
O62 K1 C78 134.18(9) . .
O65 K1 C78 42.93(8) . .
O64 K1 C78 96.90(9) . .
O61 K1 C78 81.29(9) . .
N81 K1 C78 77.18(12) . .
C63 K1 C78 107.12(11) 3_766 .
C64 K1 C78 85.14(11) 3_766 .
C68 K1 C78 148.63(11) . .
O66 K1 C69 153.89(10) . .
O63 K1 C69 22.15(9) . .
O62 K1 C69 82.13(9) . .
O65 K1 C69 96.45(9) . .
O64 K1 C69 42.32(8) . .
O61 K1 C69 135.70(9) . .
N81 K1 C69 72.68(13) . .
C63 K1 C69 85.62(11) 3_766 .
C64 K1 C69 107.95(11) 3_766 .
C68 K1 C69 39.51(10) . .
C78 K1 C69 131.47(10) . .
C61 O61 C80 116.7(3) . .
C61 O61 K1 121.6(2) . .
C80 O61 K1 116.2(2) . .
C66 O62 C67 117.2(3) . .
C66 O62 K1 122.6(2) . .
C67 O62 K1 116.6(2) . .
C68 O63 C69 111.8(3) . .
C68 O63 K1 108.5(2) . .
C69 O63 K1 112.1(2) . .
C71 O64 C70 115.7(3) . .
C71 O64 K1 117.48(19) . .
C70 O64 K1 114.0(2) . .
C76 O65 C77 116.6(3) . .
C76 O65 K1 118.0(2) . .
C77 O65 K1 113.9(2) . .
C79 O66 C78 111.3(3) . .
C79 O66 K1 114.0(2) . .
C78 O66 K1 109.6(2) . .
C62 C61 O61 125.0(4) . .
C62 C61 C66 119.7(4) . .
O61 C61 C66 115.3(3) . .
C61 C62 C63 120.1(4) . .
C61 C62 H62 121(3) . .
C63 C62 H62 119(3) . .
C64 C63 C62 119.8(4) . .
C64 C63 K1 78.7(2) . 3_766
C62 C63 K1 92.9(3) . 3_766
C64 C63 H63 122(2) . .
C62 C63 H63 118(2) . .
K1 C63 H63 99(2) 3_766 .
C63 C64 C65 120.6(4) . .
C63 C64 K1 77.1(2) . 3_766
C65 C64 K1 94.1(3) . 3_766
C63 C64 H64 122(3) . .
C65 C64 H64 117(3) . .
K1 C64 H64 104(2) 3_766 .
C66 C65 C64 119.7(4) . .
C66 C65 H65 119(2) . .
C64 C65 H65 122(2) . .
C65 C66 O62 124.4(3) . .
C65 C66 C61 120.0(4) . .
O62 C66 C61 115.6(3) . .
O62 C67 C68 107.9(3) . .
O62 C67 H67A 110(2) . .
C68 C67 H67A 112(2) . .
O62 C67 H67B 109(2) . .
C68 C67 H67B 114(2) . .
H67A C67 H67B 103(3) . .
O63 C68 C67 109.5(3) . .
O63 C68 K1 48.67(16) . .
C67 C68 K1 84.5(2) . .
O63 C68 H68A 108(2) . .
C67 C68 H68A 111(2) . .
K1 C68 H68A 156(2) . .
O63 C68 H68B 110(2) . .
C67 C68 H68B 113(2) . .
K1 C68 H68B 84(2) . .
H68A C68 H68B 105(3) . .
O63 C69 C70 109.7(3) . .
O63 C69 K1 45.71(15) . .
C70 C69 K1 80.90(19) . .
O63 C69 H69A 109.0(19) . .
C70 C69 H69A 110(2) . .
K1 C69 H69A 154.4(19) . .
O63 C69 H69B 106(3) . .
C70 C69 H69B 119(3) . .
K1 C69 H69B 91(3) . .
H69A C69 H69B 103(3) . .
O64 C70 C69 108.4(3) . .
O64 C70 H70A 109(2) . .
C69 C70 H70A 115(2) . .
O64 C70 H70B 107.4(19) . .
C69 C70 H70B 116.1(19) . .
H70A C70 H70B 100(3) . .
O64 C71 C72 124.6(3) . .
O64 C71 C76 115.3(3) . .
C72 C71 C76 120.1(4) . .
C71 C72 C73 119.9(4) . .
C71 C72 H72 117(2) . .
C73 C72 H72 123(2) . .
C74 C73 C72 120.6(4) . .
C74 C73 H73 122(3) . .
C72 C73 H73 118(3) . .
C73 C74 C75 119.7(4) . .
C73 C74 H74 121(3) . .
C75 C74 H74 119(3) . .
C76 C75 C74 120.8(4) . .
C76 C75 H75 121(3) . .
C74 C75 H75 118(3) . .
O65 C76 C75 125.4(3) . .
O65 C76 C71 115.6(3) . .
C75 C76 C71 119.0(3) . .
O65 C77 C78 109.1(3) . .
O65 C77 H77A 110(3) . .
C78 C77 H77A 110(3) . .
O65 C77 H77B 108(3) . .
C78 C77 H77B 108(3) . .
H77A C77 H77B 112(4) . .
O66 C78 C77 109.4(3) . .
O66 C78 K1 47.62(16) . .
C77 C78 K1 82.1(2) . .
O66 C78 H78A 110(2) . .
C77 C78 H78A 108(2) . .
K1 C78 H78A 83(2) . .
O66 C78 H78B 109(2) . .
C77 C78 H78B 113(2) . .
K1 C78 H78B 157(2) . .
H78A C78 H78B 107(3) . .
O66 C79 C80 109.8(4) . .
O66 C79 H79A 106(2) . .
C80 C79 H79A 111(2) . .
O66 C79 H79B 104(2) . .
C80 C79 H79B 116(2) . .
H79A C79 H79B 109(3) . .
O61 C80 C79 108.8(3) . .
O61 C80 H80A 110(2) . .
C79 C80 H80A 110(2) . .
O61 C80 H80B 111(3) . .
C79 C80 H80B 113(3) . .
H80A C80 H80B 104(3) . .
C85 N81 C81 114.6(6) . .
C85 N81 K1 115.2(4) . .
C81 N81 K1 129.6(4) . .
N81 C81 C82 127.9(6) . .
N81 C81 H81 116.1 . .
C82 C81 H81 116.1 . .
C83 C82 C81 116.4(7) . .
C83 C82 H82 121.8 . .
C81 C82 H82 121.8 . .
C82 C83 C84 118.5(7) . .
C82 C83 H83 120.8 . .
C84 C83 H83 120.8 . .
C83 C84 C85 118.9(8) . .
C83 C84 H84 120.6 . .
C85 C84 H84 120.6 . .
N81 C85 C84 123.7(7) . .
N81 C85 H85 118.2 . .
C84 C85 H85 118.2 . .
C90 N82 C86 114.0(6) . .
N82 C86 C87 123.1(7) . .
N82 C86 H86 118.5 . .
C87 C86 H86 118.5 . .
C88 C87 C86 118.4(6) . .
C88 C87 H87 120.8 . .
C86 C87 H87 120.8 . .
C89 C88 C87 118.8(7) . .
C89 C88 H88 120.6 . .
C87 C88 H88 120.6 . .
C88 C89 C90 119.6(7) . .
C88 C89 H89 120.2 . .
C90 C89 H89 120.2 . .
N82 C90 C89 126.1(7) . .
N82 C90 H90 116.9 . .
C89 C90 H90 116.9 . .
C99 N92 C98 126.7(10) . .
C98 C96 C97 112.1(9) . .
C98 C96 H96 123.9 . .
C97 C96 H96 123.9 . .
C100 C97 C96 130.5(11) . .
C100 C97 H97 114.7 . .
C96 C97 H97 114.7 . .
C96 C98 N92 120.2(8) . .
C96 C98 H98 119.9 . .
N92 C98 H98 119.9 . .
N92 C99 C100 107.8(12) . .
N92 C99 H99 126.1 . .
C100 C99 H99 126.1 . .
C97 C100 C99 121.5(11) . .
C97 C100 H100 119.3 . .
C99 C100 H100 119.3 . .

loop_
_geom_bond_atom_site_label_1
_geom_bond_atom_site_label_2
_geom_bond_distance
_geom_bond_site_symmetry_2
Nd1 O32 2.318(2) .
Nd1 O1 2.326(2) .
Nd1 O31 2.333(2) .
Nd1 O2 2.340(2) .
Nd1 N1 2.619(3) .
Nd1 N32 2.620(3) .
Nd1 N2 2.660(3) .
Nd1 N31 2.679(3) .
O1 C1 1.299(4) .
O2 C20 1.284(4) .
N1 C7 1.286(4) .
N1 C8 1.416(4) .
N2 C14 1.291(5) .
N2 C13 1.421(4) .
C1 C2 1.430(5) .
C1 C6 1.431(5) .
C2 C3 1.386(5) .
C2 C21 1.494(5) .
C3 C4 1.391(6) .
C3 H3 0.87(3) .
C4 C5 1.365(5) .
C4 H4 1.00(4) .
C5 C6 1.412(5) .
C5 H5 0.94(4) .
C6 C7 1.441(5) .
C7 H7 0.96(3) .
C8 C9 1.394(5) .
C8 C13 1.406(5) .
C9 C10 1.389(5) .
C9 H9 0.96(4) .
C10 C11 1.365(6) .
C10 H10 0.90(4) .
C11 C12 1.394(6) .
C11 H11 0.91(4) .
C12 C13 1.389(5) .
C12 H12 0.91(4) .
C14 C15 1.446(5) .
C14 H14 0.92(4) .
C15 C16 1.420(5) .
C15 C20 1.425(5) .
C16 C17 1.375(6) .
C16 H16 0.92(4) .
C17 C18 1.382(7) .
C17 H17 0.88(4) .
C18 C19 1.376(5) .
C18 H18 0.97(4) .
C19 C20 1.435(5) .
C19 C22 1.485(6) .
C21 H21A 0.9800 .
C21 H21B 0.9800 .
C21 H21C 0.9800 .
C22 H22A 0.9800 .
C22 H22B 0.9800 .
C22 H22C 0.9800 .
O31 C31 1.292(4) .
O32 C50 1.296(4) .
N31 C37 1.299(4) .
N31 C38 1.419(4) .
N32 C44 1.292(4) .
N32 C43 1.421(4) .
C31 C36 1.428(5) .
C31 C32 1.440(5) .
C32 C33 1.371(5) .
C32 C51 1.497(5) .
C33 C34 1.402(6) .
C33 H33 1.03(4) .
C34 C35 1.368(6) .
C34 H34 0.93(5) .
C35 C36 1.419(5) .
C35 H35 0.93(4) .
C36 C37 1.441(5) .
C37 H37 0.96(4) .
C38 C43 1.401(5) .
C38 C39 1.408(5) .
C39 C40 1.388(6) .
C39 H39 0.98(4) .
C40 C41 1.387(6) .
C40 H40 0.86(4) .
C41 C42 1.376(5) .
C41 H41 0.97(4) .
C42 C43 1.396(5) .
C42 H42 0.89(4) .
C44 C45 1.445(5) .
C44 H44 0.97(4) .
C45 C46 1.410(5) .
C45 C50 1.422(5) .
C46 C47 1.368(5) .
C46 H46 0.98(4) .
C47 C48 1.389(5) .
C47 H47 0.88(4) .
C48 C49 1.381(5) .
C48 H48 0.98(4) .
C49 C50 1.437(5) .
C49 C52 1.512(5) .
C51 H51A 0.9800 .
C51 H51B 0.9800 .
C51 H51C 0.9800 .
C52 H52A 0.9800 .
C52 H52B 0.9800 .
C52 H52C 0.9800 .
K1 O66 2.725(3) .
K1 O63 2.730(2) .
K1 O62 2.751(3) .
K1 O65 2.759(3) .
K1 O64 2.781(3) .
K1 O61 2.793(3) .
K1 N81 2.846(5) .
K1 C63 3.257(4) 3_766
K1 C64 3.277(4) 3_766
K1 C68 3.449(4) .
K1 C78 3.475(4) .
K1 C69 3.533(4) .
O61 C61 1.381(4) .
O61 C80 1.441(4) .
O62 C66 1.382(4) .
O62 C67 1.434(4) .
O63 C68 1.413(5) .
O63 C69 1.438(5) .
O64 C71 1.376(4) .
O64 C70 1.439(4) .
O65 C76 1.371(4) .
O65 C77 1.433(4) .
O66 C79 1.415(5) .
O66 C78 1.429(5) .
C61 C62 1.379(5) .
C61 C66 1.400(5) .
C62 C63 1.396(6) .
C62 H62 0.88(4) .
C63 C64 1.369(6) .
C63 K1 3.257(4) 3_766
C63 H63 0.94(4) .
C64 C65 1.396(6) .
C64 K1 3.277(4) 3_766
C64 H64 0.97(4) .
C65 C66 1.377(5) .
C65 H65 0.94(4) .
C67 C68 1.502(6) .
C67 H67A 0.98(4) .
C67 H67B 1.07(4) .
C68 H68A 0.89(3) .
C68 H68B 0.94(4) .
C69 C70 1.501(6) .
C69 H69A 0.98(3) .
C69 H69B 0.89(4) .
C70 H70A 0.97(4) .
C70 H70B 1.06(4) .
C71 C72 1.387(5) .
C71 C76 1.408(5) .
C72 C73 1.387(6) .
C72 H72 0.92(4) .
C73 C74 1.380(6) .
C73 H73 0.88(4) .
C74 C75 1.393(6) .
C74 H74 1.01(5) .
C75 C76 1.383(5) .
C75 H75 0.93(4) .
C77 C78 1.485(6) .
C77 H77A 0.88(4) .
C77 H77B 0.84(4) .
C78 H78A 0.93(4) .
C78 H78B 1.04(4) .
C79 C80 1.498(6) .
C79 H79A 1.04(4) .
C79 H79B 0.94(4) .
C80 H80A 0.89(4) .
C80 H80B 1.10(5) .
N81 C85 1.294(8) .
N81 C81 1.298(7) .
C81 C82 1.381(8) .
C81 H81 0.9500 .
C82 C83 1.351(9) .
C82 H82 0.9500 .
C83 C84 1.363(11) .
C83 H83 0.9500 .
C84 C85 1.407(10) .
C84 H84 0.9500 .
C85 H85 0.9500 .
N82 C90 1.295(7) .
N82 C86 1.329(8) .
C86 C87 1.379(10) .
C86 H86 0.9500 .
C87 C88 1.343(10) .
C87 H87 0.9500 .
C88 C89 1.303(9) .
C88 H88 0.9500 .
C89 C90 1.335(8) .
C89 H89 0.9500 .
C90 H90 0.9500 .
N92 C99 1.318(12) .
N92 C98 1.464(11) .
C96 C98 1.268(10) .
C96 C97 1.338(9) .
C96 H96 0.9500 .
C97 C100 1.261(10) .
C97 H97 0.9500 .
C98 H98 0.9500 .
C99 C100 1.430(13) .
C99 H99 0.9500 .
C100 H100 0.9500 .
